data_4322175
loop_
_publ_author_name
'Paulo P\'erez-Lourido'
'Jaime Romero'
'Jos\'e A. Garc\'ia-V\'azquez'
'Antonio Sousa'
'Kevin P. Maresca'
'Jon Zubieta'

_publ_section_title
;
 Synthesis and Characterization of Zinc and Cadmium Compounds with
 Arenephosphinothiol Ligands. Crystal and Molecular Structures of
 [Cd2{2-(Ph2PO)C6H4S}4], [Zn{2-(Ph2P)-6-(Me3Si)C6H3S}2],
 [Cd{2-(Ph2PO)-6-(Me3Si)C6H3S}2(CH3OH)], and [Zn{PhPO(C6H4S-2)2}(bipy)]
;
_journal_name_full 'Inorganic Chemistry'
_journal_page_first 3709
_journal_page_last 3715
_journal_paper_doi 10.1021/ic981405b
_journal_volume 38
_journal_year 1999
_chemical_formula_sum 'C29 H22 Cl3 N2 O P S2 Zn'
_chemical_formula_weight 681.30
_chemical_name_systematic
;
 ?
;
_space_group_IT_number 2
_symmetry_cell_setting triclinic
_symmetry_space_group_name_Hall '-P 1'
_symmetry_space_group_name_H-M 'P -1'
_atom_sites_solution_hydrogens geom
_atom_sites_solution_primary direct
_atom_sites_solution_secondary difmap
_audit_creation_method SHELXL
_cell_angle_alpha 82.671(1)
_cell_angle_beta 73.140(1)
_cell_angle_gamma 74.113(1)
_cell_formula_units_Z 2
_cell_length_a 8.9556(3)
_cell_length_b 12.7911(4)
_cell_length_c 14.0598(5)
_cell_measurement_reflns_used '60 frames'
_cell_measurement_temperature 296(2)
_cell_volume 1480.44(9)
_computing_cell_refinement 'Siemens SMART'
_computing_data_collection 'Siemens SMART'
_computing_data_reduction 'Siemens SAINT'
_computing_molecular_graphics 'Siemens XP'
_computing_publication_material 'Siemens XCIF'
_computing_structure_refinement 'SHELXL-93 (Sheldrick, 1993)'
_computing_structure_solution 'SHELXS-86 (Sheldrick, 1990)'
_diffrn_ambient_temperature 296(2)
_diffrn_measurement_device 'Siemens CCD'
_diffrn_measurement_method '\w scans'
_diffrn_radiation_monochromator graphite
_diffrn_radiation_source 'fine-focus sealed tube'
_diffrn_radiation_type MoK\a
_diffrn_radiation_wavelength 0.71073
_diffrn_reflns_av_R_equivalents 0.0330
_diffrn_reflns_limit_h_max 11
_diffrn_reflns_limit_h_min -11
_diffrn_reflns_limit_k_max 16
_diffrn_reflns_limit_k_min -16
_diffrn_reflns_limit_l_max 18
_diffrn_reflns_limit_l_min -9
_diffrn_reflns_number 6289
_diffrn_reflns_theta_max 22.50
_diffrn_reflns_theta_min 1.52
_diffrn_standards_decay_% <1
_diffrn_standards_number '50 frames'
_exptl_absorpt_coefficient_mu 1.322
_exptl_absorpt_correction_T_max 0.3819
_exptl_absorpt_correction_T_min 0.4166
_exptl_absorpt_correction_type empirical
_exptl_crystal_colour colourless
_exptl_crystal_density_diffrn 1.528
_exptl_crystal_description block
_exptl_crystal_F_000 692
_exptl_crystal_size_max 0.10
_exptl_crystal_size_mid 0.05
_exptl_crystal_size_min 0.05
_refine_diff_density_max 0.387
_refine_diff_density_min -0.440
_refine_ls_extinction_method none
_refine_ls_goodness_of_fit_all 1.010
_refine_ls_hydrogen_treatment idealized
_refine_ls_matrix_type full
_refine_ls_number_parameters 352
_refine_ls_number_reflns 3820
_refine_ls_number_restraints 0
_refine_ls_R_factor_all 0.0567
_refine_ls_R_factor_obs 0.0511
_refine_ls_structure_factor_coef Fsqd
_refine_ls_weighting_details 'w=1/[\s^2^(Fo^2^)+(?P)^2^+?P] where P=(Fo^2^+2Fc^2^)/3'
_refine_ls_weighting_scheme calc
_refine_ls_wR_factor_all 0.1322
_refine_ls_wR_factor_obs 0.1262
_reflns_number_total 3820
_reflns_observed_criterion >2sigma(I)
_cod_data_source_file ic981405b_4.cif
_cod_data_source_block Compound4
_cod_depositor_comments
;
The following automatic conversions were performed:

'_refine_ls_weighting_scheme' value 'calc
w=1/[\s^2^(Fo^2^)+(?P)^2^+?P] where P=(Fo^2^+2Fc^2^)/3' was changed
to 'calc'. New tag '_refine_ls_weighting_details' was created. The
value of the new tag was set to 'w=1/[\s^2^(Fo^2^)+(?P)^2^+?P] where
P=(Fo^2^+2Fc^2^)/3'.

Automatic conversion script
Id: cif_fix_values 3143 2015-03-26 13:38:13Z robertas 
;
_cod_original_formula_sum 'C29 H22 N2Cl3 O P S2 Zn'
_cod_database_code 4322175

loop_
_symmetry_equiv_pos_as_xyz
'x, y, z'
'-x, -y, -z'

loop_
_atom_site_aniso_label
_atom_site_aniso_U_11
_atom_site_aniso_U_22
_atom_site_aniso_U_33
_atom_site_aniso_U_23
_atom_site_aniso_U_13
_atom_site_aniso_U_12
Zn 0.042(1) 0.047(1) 0.047(1) 0.009(1) -0.017(1) -0.023(1)
P 0.040(1) 0.038(1) 0.040(1) 0.003(1) -0.018(1) -0.016(1)
S1 0.057(1) 0.056(1) 0.042(1) 0.000(1) -0.011(1) -0.022(1)
S2 0.043(1) 0.043(1) 0.073(1) 0.010(1) -0.023(1) -0.015(1)
O 0.051(2) 0.043(2) 0.046(2) 0.005(2) -0.024(2) -0.023(2)
N1 0.036(2) 0.043(2) 0.051(3) 0.000(2) -0.013(2) -0.012(2)
N2 0.050(2) 0.058(3) 0.050(3) 0.016(2) -0.022(2) -0.026(2)
C1 0.055(3) 0.055(3) 0.047(3) 0.002(2) -0.021(3) -0.021(3)
C2 0.073(4) 0.069(4) 0.043(3) 0.000(3) -0.025(3) -0.020(3)
C3 0.074(4) 0.067(4) 0.041(3) 0.004(3) -0.016(3) -0.010(3)
C4 0.069(4) 0.074(4) 0.054(4) 0.015(3) -0.009(3) -0.032(3)
C5 0.062(3) 0.064(4) 0.049(3) 0.003(3) -0.019(3) -0.030(3)
C6 0.041(3) 0.038(3) 0.044(3) 0.002(2) -0.019(2) -0.007(2)
C11 0.039(3) 0.048(3) 0.053(3) -0.006(2) -0.019(2) -0.017(2)
C12 0.054(3) 0.062(4) 0.067(4) -0.016(3) -0.013(3) -0.013(3)
C13 0.062(4) 0.049(4) 0.102(6) -0.018(3) -0.032(4) 0.002(3)
C14 0.069(4) 0.047(3) 0.088(5) -0.001(3) -0.041(4) -0.001(3)
C15 0.055(3) 0.049(3) 0.059(3) 0.001(3) -0.026(3) -0.017(3)
C16 0.043(3) 0.040(3) 0.052(3) 0.001(2) -0.024(2) -0.016(2)
C21 0.036(3) 0.047(3) 0.036(3) 0.002(2) -0.009(2) -0.017(2)
C22 0.040(3) 0.061(3) 0.050(3) 0.006(2) -0.019(2) -0.017(2)
C23 0.056(3) 0.084(4) 0.064(4) 0.010(3) -0.033(3) -0.041(3)
C24 0.086(4) 0.068(4) 0.070(4) 0.019(3) -0.044(3) -0.054(4)
C25 0.065(3) 0.051(3) 0.052(3) 0.008(2) -0.030(3) -0.028(3)
C26 0.039(2) 0.044(3) 0.033(2) 0.004(2) -0.013(2) -0.019(2)
C31 0.050(3) 0.048(3) 0.055(3) -0.002(2) -0.016(3) -0.016(2)
C32 0.055(3) 0.057(3) 0.066(4) -0.015(3) -0.021(3) -0.016(3)
C33 0.053(3) 0.054(3) 0.085(4) -0.011(3) -0.018(3) -0.024(3)
C34 0.056(3) 0.051(3) 0.075(4) 0.007(3) -0.017(3) -0.026(3)
C35 0.034(3) 0.037(3) 0.058(3) 0.004(2) -0.010(2) -0.010(2)
C41 0.060(4) 0.083(4) 0.064(4) 0.015(3) -0.023(3) -0.033(3)
C42 0.065(4) 0.103(5) 0.053(4) 0.018(3) -0.023(3) -0.031(4)
C43 0.064(4) 0.088(5) 0.058(4) 0.031(3) -0.015(3) -0.030(3)
C44 0.056(3) 0.062(4) 0.065(4) 0.016(3) -0.014(3) -0.026(3)
C45 0.037(3) 0.046(3) 0.058(3) 0.009(2) -0.012(2) -0.013(2)
C90 0.140(8) 0.150(8) 0.071(5) -0.025(5) -0.034(5) -0.071(7)
Cl1 0.115(2) 0.133(2) 0.192(3) -0.006(2) 0.000(2) -0.019(2)
Cl2 0.096(2) 0.261(4) 0.125(2) -0.026(2) -0.020(2) -0.031(2)
Cl3 254(4) 0.284(4) 0.088(2) 0.053(2) -0.073(2) -0.181(4)

loop_
_atom_site_label
_atom_site_type_symbol
_atom_site_fract_x
_atom_site_fract_y
_atom_site_fract_z
_atom_site_U_iso_or_equiv
_atom_site_thermal_displace_type
_atom_site_occupancy
_atom_site_calc_flag
_atom_site_refinement_flags
_atom_site_disorder_group
Zn Zn 0.3422(1) 0.5630(1) 0.2268(1) 0.043(1) Uani 1 d . .
P P 0.4044(1) 0.7446(1) 0.0743(1) 0.037(1) Uani 1 d . .
S1 S 0.2024(2) 0.7281(1) 0.3106(1) 0.051(1) Uani 1 d . .
S2 S 0.6202(2) 0.5161(1) 0.1936(1) 0.052(1) Uani 1 d . .
O O 0.3501(4) 0.6408(3) 0.0858(2) 0.043(1) Uani 1 d . .
N1 N 0.2130(4) 0.4601(3) 0.1993(3) 0.043(1) Uani 1 d . .
N2 N 0.2752(5) 0.4739(4) 0.3693(3) 0.050(1) Uani 1 d . .
C1 C 0.3942(6) 0.7385(4) -0.1170(4) 0.050(1) Uani 1 d . .
C2 C 0.4259(7) 0.7642(5) -0.2185(4) 0.059(2) Uani 1 d . .
C3 C 0.5263(7) 0.8315(5) -0.2627(4) 0.063(2) Uani 1 d . .
C4 C 0.5961(7) 0.8727(5) -0.2053(4) 0.066(2) Uani 1 d . .
C5 C 0.5669(7) 0.8465(5) -0.1042(4) 0.055(1) Uani 1 d . .
C6 C 0.4622(6) 0.7806(4) -0.0577(4) 0.040(1) Uani 1 d . .
C11 C 0.1585(6) 0.8445(4) 0.2308(4) 0.044(1) Uani 1 d . .
C12 C 0.0300(7) 0.9307(5) 0.2721(5) 0.061(2) Uani 1 d . .
C13 C -0.0155(8) 1.0248(5) 0.2144(6) 0.071(2) Uani 1 d . .
C14 C 0.0640(8) 1.0350(5) 0.1151(5) 0.067(2) Uani 1 d . .
C15 C 0.1912(6) 0.9508(4) 0.0736(4) 0.052(1) Uani 1 d . .
C16 C 0.2411(6) 0.8562(4) 0.1299(4) 0.042(1) Uani 1 d . .
C21 C 0.6629(5) 0.6454(4) 0.1659(3) 0.039(1) Uani 1 d . .
C22 C 0.8021(6) 0.6545(4) 0.1877(4) 0.049(1) Uani 1 d . .
C23 C 0.8434(7) 0.7520(5) 0.1769(4) 0.061(2) Uani 1 d . .
C24 C 0.7460(8) 0.8460(5) 0.1466(4) 0.065(2) Uani 1 d . .
C25 C 0.6102(7) 0.8396(4) 0.1217(4) 0.051(1) Uani 1 d . .
C26 C 0.5703(5) 0.7392(4) 0.1259(3) 0.037(1) Uani 1 d . .
C31 C 0.1915(6) 0.4540(4) 0.1099(4) 0.050(1) Uani 1 d . .
C32 C 0.0953(7) 0.3924(4) 0.0956(4) 0.057(1) Uani 1 d . .
C33 C 0.0172(7) 0.3376(5) 0.1764(5) 0.061(2) Uani 1 d . .
C34 C 0.0403(7) 0.3413(4) 0.2683(5) 0.059(2) Uani 1 d . .
C35 C 0.1402(5) 0.4029(4) 0.2788(4) 0.044(1) Uani 1 d . .
C41 C 0.3148(7) 0.4854(5) 0.4517(5) 0.066(2) Uani 1 d . .
C42 C 0.2593(7) 0.4338(6) 0.5424(5) 0.072(2) Uani 1 d . .
C43 C 0.1575(7) 0.3684(5) 0.5471(5) 0.071(2) Uani 1 d . .
C44 C 0.1152(7) 0.3565(5) 0.4639(4) 0.061(2) Uani 1 d . .
C45 C 0.1757(6) 0.4099(4) 0.3744(4) 0.048(1) Uani 1 d . .
C90 C 0.6409(12) 1.1390(8) -0.4430(6) 0.110(3) Uani 1 d . .
Cl1 Cl 0.4510(4) 1.1210(3) -0.4148(3) 0.158(1) Uani 1 d . .
Cl2 Cl 0.7805(3) 1.0098(4) -0.4595(2) 0.164(1) Uani 1 d . .
Cl3 Cl 0.6758(5) 1.2284(4) -0.5471(2) 0.185(2) Uani 1 d . .
H(1A) H 0.3267(6) 0.6927(4) -0.0881(4) 0.060 Uiso 1 cal R .
H(2A) H 0.3792(7) 0.7358(5) -0.0570(4) 0.071 Uiso 1 cal R .
H(3A) H 0.5468(7) 0.8490(5) -0.3307(4) 0.075 Uiso 1 cal R .
H(4A) H 0.6634(7) 0.9185(5) -0.2348(4) 0.079 Uiso 1 cal R .
H(5A) H 0.6175(7) 0.8730(5) -0.0668(4) 0.066 Uiso 1 cal R .
H(12A) H -0.0258(7) 0.9252(5) 0.3388(5) 0.074 Uiso 1 cal R .
H(13A) H -0.1007(8) 0.10815(5) 0.2433(6) 0.085 Uiso 1 cal R .
H(14A) H 0.0324(8) 0.10975(5) 0.0768(5) 0.080 Uiso 1 cal R .
H(15A) H 0.2451(6) 0.9571(4) 0.0067(4) 0.062 Uiso 1 cal R .
H(22A) H 0.8683(6) 0.5927(4) 0.2102(4) 0.058 Uiso 1 cal R .
H(23A) H 0.9381(7) 0.7546(5) 0.1901(4) 0.073 Uiso 1 cal R .
H(24A) H 0.7710(8) 0.9126(5) 0.1429(4) 0.078 Uiso 1 cal R .
H(25A) H 0.5435(7) 0.9029(4) 0.1018(4) 0.061 Uiso 1 cal R .
H(31A) H 0.2431(6) 0.4925(4) 0.0555(4) 0.060 Uiso 1 cal R .
H(32A) H 0.0839(7) 0.3883(4) 0.0326(4) 0.068 Uiso 1 cal R .
H(33A) H -0.0513(7) 0.2979(5) 0.1691(5) 0.073 Uiso 1 cal R .
H(34A) H -0.0106(7) 0.3029(4) 0.3231(5) 0.071 Uiso 1 cal R .
H(41A) H 0.3828(7) 0.5302(5) 0.4476(5) 0.080 Uiso 1 cal R .
H(42A) H 0.2895(7) 0.4427(6) 0.5982(5) 0.087 Uiso 1 cal R .
H(43A) H 0.1175(7) 0.3324(5) 0.6069(5) 0.086 Uiso 1 cal R .
H(44A) H 0.0460(7) 0.3128(5) 0.4672(4) 0.073 Uiso 1 cal R .
H(90A) H 0.6516(12) 0.11710(8) -0.3863(6) 0.132 Uiso 1 cal R .

loop_
_atom_type_symbol
_atom_type_description
_atom_type_scat_dispersion_real
_atom_type_scat_dispersion_imag
_atom_type_scat_source
C C 0.0181 0.0091 'International Tables Vol C Tables 4.2.6.8 and 6.1.1.4'
H H 0.0000 0.0000 'International Tables Vol C Tables 4.2.6.8 and 6.1.1.4'
O O 0.0106 0.0060 'International Tables Vol C Tables 4.2.6.8 and 6.1.1.4'
N N 0.0311 0.0180 'International Tables Vol C Tables 4.2.6.8 and 6.1.1.4'
P P 0.2955 0.4335 'International Tables Vol C Tables 4.2.6.8 and 6.1.1.4'
S S 0.3331 0.5567 'International Tables Vol C Tables 4.2.6.8 and 6.1.1.4'
Zn Zn -1.5491 0.6778 'International Tables Vol C Tables 4.2.6.8 and 6.1.1.4'

loop_
_geom_angle_atom_site_label_1
_geom_angle_atom_site_label_2
_geom_angle_atom_site_label_3
_geom_angle
_geom_angle_site_symmetry_1
_geom_angle_site_symmetry_3
_geom_angle_publ_flag
O Zn N1 90.29(14) . . ?
O Zn N2 164.58(14) . . ?
N1 Zn N2 76.0(2) . . ?
O Zn S2 92.11(10) . . ?
N1 Zn S2 122.67(11) . . ?
N2 Zn S2 101.21(12) . . ?
O Zn S1 92.98(10) . . ?
N1 Zn S1 120.43(11) . . ?
N2 Zn S1 88.00(13) . . ?
S2 Zn S1 116.62(5) . . ?
O P C16 111.4(2) . . ?
O P C26 116.0(2) . . ?
C16 P C26 106.7(2) . . ?
O P C6 107.1(2) . . ?
C16 P C6 106.3(2) . . ?
C26 P C6 108.9(2) . . ?
C11 S1 Zn 114.7(2) . . ?
C21 S2 Zn 101.3(2) . . ?
P O Zn 112.2(2) . . ?
C31 N1 C35 119.2(4) . . ?
C31 N1 Zn 123.7(3) . . ?
C35 N1 Zn 117.0(3) . . ?
C45 N2 C41 119.1(5) . . ?
C45 N2 Zn 115.7(3) . . ?
C41 N2 Zn 125.0(4) . . ?
C6 C1 C2 120.8(5) . . ?
C3 C2 C1 120.4(5) . . ?
C2 C3 C4 119.5(5) . . ?
C5 C4 C3 120.6(5) . . ?
C4 C5 C6 120.6(5) . . ?
C1 C6 C5 118.0(5) . . ?
C1 C6 P 116.1(4) . . ?
C5 C6 P 125.8(4) . . ?
C12 C11 C16 118.0(5) . . ?
C12 C11 S1 116.7(4) . . ?
C16 C11 S1 125.3(4) . . ?
C11 C12 C13 120.8(6) . . ?
C14 C13 C12 120.9(6) . . ?
C13 C14 C15 118.8(6) . . ?
C14 C15 C16 121.6(6) . . ?
C15 C16 C11 119.9(5) . . ?
C15 C16 P 121.4(4) . . ?
C11 C16 P 118.7(4) . . ?
C22 C21 C26 117.7(4) . . ?
C22 C21 S2 115.8(4) . . ?
C26 C21 S2 126.6(3) . . ?
C23 C22 C21 122.0(5) . . ?
C24 C23 C22 120.8(5) . . ?
C23 C24 C25 118.8(5) . . ?
C24 C25 C26 121.6(5) . . ?
C21 C26 C25 118.7(4) . . ?
C21 C26 P 126.3(3) . . ?
C25 C26 P 115.0(3) . . ?
N1 C31 C32 122.4(5) . . ?
C33 C32 C31 118.5(5) . . ?
C32 C33 C34 119.9(5) . . ?
C33 C34 C35 119.6(5) . . ?
N1 C35 C34 120.4(5) . . ?
N1 C35 C45 116.1(4) . . ?
C34 C35 C45 123.6(5) . . ?
N2 C41 C42 123.1(6) . . ?
C43 C42 C41 117.5(6) . . ?
C44 C43 C42 120.1(5) . . ?
C43 C44 C45 119.9(5) . . ?
N2 C45 C44 120.4(5) . . ?
N2 C45 C35 114.6(4) . . ?
C44 C45 C35 125.1(5) . . ?
Cl1 C90 Cl3 111.1(5) . . ?
Cl1 C90 Cl2 108.6(5) . . ?
Cl3 C90 Cl2 112.5(5) . . ?

loop_
_geom_bond_atom_site_label_1
_geom_bond_atom_site_label_2
_geom_bond_distance
_geom_bond_site_symmetry_2
_geom_bond_publ_flag
Zn O 2.093(3) . ?
Zn N1 2.108(4) . ?
Zn N2 2.184(4) . ?
Zn S2 2.3136(14) . ?
Zn S1 2.398(2) . ?
P O 1.509(3) . ?
P C16 1.808(5) . ?
P C26 1.816(4) . ?
P C6 1.811(5) . ?
S1 C11 1.771(5) . ?
S2 C21 1.769(5) . ?
N1 C31 1.340(6) . ?
N1 C35 1.357(6) . ?
N2 C45 1.347(6) . ?
N2 C41 1.342(7) . ?
C1 C6 1.393(7) . ?
C1 C2 1.386(7) . ?
C2 C3 1.378(8) . ?
C3 C4 1.379(9) . ?
C4 C5 1.382(8) . ?
C5 C6 1.399(7) . ?
C11 C12 1.400(8) . ?
C11 C16 1.408(7) . ?
C12 C13 1.396(9) . ?
C13 C14 1.378(9) . ?
C14 C15 1.379(8) . ?
C15 C16 1.397(7) . ?
C21 C22 1.404(7) . ?
C21 C26 1.413(7) . ?
C22 C23 1.373(8) . ?
C23 C24 1.378(8) . ?
C24 C25 1.384(7) . ?
C25 C26 1.414(7) . ?
C31 C32 1.384(7) . ?
C32 C33 1.369(8) . ?
C33 C34 1.375(8) . ?
C34 C35 1.391(7) . ?
C35 C45 1.487(7) . ?
C41 C42 1.380(8) . ?
C42 C43 1.380(9) . ?
C43 C44 1.367(9) . ?
C44 C45 1.389(7) . ?
C90 Cl1 1.704(9) . ?
C90 Cl3 1.746(9) . ?
C90 Cl2 1.774(11) . ?
